data_2017221
loop_
_publ_author_name
'Castillo, Juan C.'
'Abon\'ia, Rodrigo'
'Cobo, Justo'
'Glidewell, Christopher'

_publ_section_title
;
 Eight
 7-benzyl-3-<i>tert</i>-butyl-1-phenylpyrazolo[3,4-<i>d</i>]oxazines,
 encompassing structures containing no intermolecular hydrogen bonds,
 and hydrogen-bonded structures in one, two or three dimensions
;
_journal_coeditor_code FA3197
_journal_issue 8
_journal_name_full 'Acta Crystallographica Section C'
_journal_page_first o423
_journal_page_last o430
_journal_paper_doi 10.1107/S0108270109028017
_journal_volume 65
_journal_year 2009
_chemical_formula_iupac 'C23 H27 N3 O2'
_chemical_formula_moiety 'C23 H27 N3 O2'
_chemical_formula_sum 'C23 H27 N3 O2'
_chemical_formula_weight 377.48
_chemical_name_systematic
;
3-<i>tert</i>-butyl-7-(4-methoxybenzyl)-1-phenyl-6,7-dihydro-
1<i>H</i>,4<i>H</i>-pyrazolo[3,4-<i>d</i>][1,3]oxazine
;
_space_group_IT_number 4
_symmetry_cell_setting monoclinic
_symmetry_space_group_name_Hall 'P 2yb'
_symmetry_space_group_name_H-M 'P 1 21 1'
_atom_sites_solution_hydrogens geom
_atom_sites_solution_primary direct
_atom_sites_solution_secondary difmap
_cell_angle_alpha 90.00
_cell_angle_beta 101.8570(10)
_cell_angle_gamma 90.00
_cell_formula_units_Z 2
_cell_length_a 9.1888(2)
_cell_length_b 11.4499(3)
_cell_length_c 9.7210(2)
_cell_measurement_reflns_used 2411
_cell_measurement_temperature 120(2)
_cell_measurement_theta_max 27.51
_cell_measurement_theta_min 3.30
_cell_volume 1000.93(4)
_computing_cell_refinement 'DIRAX/LSQ (Duisenberg <i>et al.</i>,  2000)'
_computing_data_collection 'COLLECT (Hooft, 1999)'
_computing_data_reduction 'EVALCCD (Duisenberg <i>et al.</i>,  2003)'
_computing_molecular_graphics 'PLATON (Spek, 2009)'
_computing_publication_material 'SHELXL97 (Sheldrick, 2008) and PLATON (Spek, 2009)'
_computing_structure_refinement 'SHELXL97 (Sheldrick, 2008)'
_computing_structure_solution 'SIR2004 (Burla <i>et al.</i>,  2005)'
_diffrn_ambient_temperature 120(2)
_diffrn_detector_area_resol_mean 9.091
_diffrn_measured_fraction_theta_full 0.994
_diffrn_measured_fraction_theta_max 0.994
_diffrn_measurement_device_type 'Bruker Nonius KappaCCD'
_diffrn_measurement_method '\f & \w scans'
_diffrn_radiation_monochromator graphite
_diffrn_radiation_source 'Bruker Nonius FR591 rotating anode'
_diffrn_radiation_type 'Mo K\a'
_diffrn_radiation_wavelength 0.71073
_diffrn_reflns_av_R_equivalents 0.0355
_diffrn_reflns_av_sigmaI/netI 0.0286
_diffrn_reflns_limit_h_max 11
_diffrn_reflns_limit_h_min -11
_diffrn_reflns_limit_k_max 14
_diffrn_reflns_limit_k_min -14
_diffrn_reflns_limit_l_max 12
_diffrn_reflns_limit_l_min -12
_diffrn_reflns_number 12855
_diffrn_reflns_theta_full 27.51
_diffrn_reflns_theta_max 27.51
_diffrn_reflns_theta_min 3.30
_diffrn_standards_decay_% 0
_diffrn_standards_number 0
_exptl_absorpt_coefficient_mu 0.081
_exptl_absorpt_correction_T_max 0.996
_exptl_absorpt_correction_T_min 0.980
_exptl_absorpt_correction_type multi-scan
_exptl_absorpt_process_details '(SADABS; Sheldrick, 2003)'
_exptl_crystal_colour colourless
_exptl_crystal_density_diffrn 1.252
_exptl_crystal_density_method 'not measured'
_exptl_crystal_description plate
_exptl_crystal_F_000 404
_exptl_crystal_size_max 0.15
_exptl_crystal_size_mid 0.12
_exptl_crystal_size_min 0.05
_refine_diff_density_max 0.167
_refine_diff_density_min -0.201
_refine_ls_extinction_method none
_refine_ls_goodness_of_fit_ref 1.185
_refine_ls_hydrogen_treatment constr
_refine_ls_matrix_type full
_refine_ls_number_parameters 257
_refine_ls_number_reflns 2411
_refine_ls_number_restraints 1
_refine_ls_restrained_S_all 1.184
_refine_ls_R_factor_all 0.0431
_refine_ls_R_factor_gt 0.0384
_refine_ls_shift/su_max 0.001
_refine_ls_shift/su_mean 0.000
_refine_ls_structure_factor_coef Fsqd
_refine_ls_weighting_details 'w=1/[\s^2^(Fo^2^)+(0.0249P)^2^+0.3009P] where P=(Fo^2^+2Fc^2^)/3'
_refine_ls_weighting_scheme calc
_refine_ls_wR_factor_gt 0.0818
_refine_ls_wR_factor_ref 0.0845
_reflns_number_gt 2237
_reflns_number_total 2411
_reflns_threshold_expression I>2\s(I)
_cod_data_source_file fa3197.cif
_cod_data_source_block III
_cod_original_sg_symbol_H-M 'P 21'
_cod_database_code 2017221
_cod_database_fobs_code 2017221

loop_
_symmetry_equiv_pos_as_xyz
'x, y, z'
'-x, y+1/2, -z'

loop_
_atom_site_type_symbol
_atom_site_label
_atom_site_fract_x
_atom_site_fract_y
_atom_site_fract_z
_atom_site_U_iso_or_equiv
_atom_site_adp_type
_atom_site_calc_flag
_atom_site_refinement_flags
_atom_site_occupancy
_atom_site_disorder_assembly
_atom_site_disorder_group
N N1 0.30851(18) 0.44062(16) 0.49961(18) 0.0181(4) Uani d . 1 . .
N N2 0.18295(18) 0.38394(16) 0.42962(19) 0.0189(4) Uani d . 1 . .
C C3 0.1054(2) 0.35873(19) 0.5281(2) 0.0184(4) Uani d . 1 . .
C C3a 0.1815(2) 0.39726(19) 0.6624(2) 0.0193(4) Uani d . 1 . .
C C4 0.1524(2) 0.3901(2) 0.8090(2) 0.0262(5) Uani d . 1 . .
H H41 0.0730 0.4458 0.8194 0.031 Uiso calc R 1 . .
H H42 0.1188 0.3104 0.8269 0.031 Uiso calc R 1 . .
O O5 0.28733(18) 0.41768(16) 0.90850(16) 0.0274(4) Uani d . 1 . .
C C6 0.3562(3) 0.5198(2) 0.8664(2) 0.0242(5) Uani d . 1 . .
H H61 0.4354 0.5461 0.9453 0.029 Uiso calc R 1 . .
H H62 0.2813 0.5829 0.8456 0.029 Uiso calc R 1 . .
N N7 0.42067(19) 0.50000(17) 0.74260(18) 0.0200(4) Uani d . 1 . .
C C7a 0.3087(2) 0.44813(19) 0.6400(2) 0.0188(4) Uani d . 1 . .
C C11 0.4150(2) 0.48229(19) 0.4231(2) 0.0184(4) Uani d . 1 . .
C C12 0.4883(2) 0.5878(2) 0.4598(2) 0.0229(5) Uani d . 1 . .
H H12 0.4694 0.6319 0.5371 0.027 Uiso calc R 1 . .
C C13 0.5892(2) 0.6276(2) 0.3822(3) 0.0274(5) Uani d . 1 . .
H H13 0.6410 0.6988 0.4076 0.033 Uiso calc R 1 . .
C C14 0.6152(3) 0.5645(2) 0.2679(3) 0.0284(5) Uani d . 1 . .
H H14 0.6840 0.5924 0.2149 0.034 Uiso calc R 1 . .
C C15 0.5402(2) 0.4604(2) 0.2315(2) 0.0257(5) Uani d . 1 . .
H H15 0.5574 0.4174 0.1529 0.031 Uiso calc R 1 . .
C C16 0.4403(2) 0.4185(2) 0.3089(2) 0.0224(5) Uani d . 1 . .
H H16 0.3897 0.3468 0.2840 0.027 Uiso calc R 1 . .
C C31 -0.0396(2) 0.29158(19) 0.4906(2) 0.0200(4) Uani d . 1 . .
C C32 -0.1048(3) 0.2980(3) 0.3330(2) 0.0306(6) Uani d . 1 . .
H H32A -0.1230 0.3798 0.3050 0.046 Uiso calc R 1 . .
H H32B -0.1987 0.2546 0.3118 0.046 Uiso calc R 1 . .
H H32C -0.0346 0.2636 0.2811 0.046 Uiso calc R 1 . .
C C33 -0.0074(3) 0.1635(2) 0.5327(3) 0.0297(5) Uani d . 1 . .
H H33A 0.0626 0.1310 0.4792 0.045 Uiso calc R 1 . .
H H33B -0.1002 0.1187 0.5123 0.045 Uiso calc R 1 . .
H H33C 0.0361 0.1589 0.6334 0.045 Uiso calc R 1 . .
C C34 -0.1539(3) 0.3417(2) 0.5702(3) 0.0276(5) Uani d . 1 . .
H H34A -0.1169 0.3322 0.6716 0.041 Uiso calc R 1 . .
H H34B -0.2483 0.2999 0.5419 0.041 Uiso calc R 1 . .
H H34C -0.1692 0.4248 0.5480 0.041 Uiso calc R 1 . .
C C77 0.5584(2) 0.4281(2) 0.7748(2) 0.0229(5) Uani d . 1 . .
H H771 0.5843 0.4024 0.6856 0.027 Uiso calc R 1 . .
H H772 0.5395 0.3575 0.8272 0.027 Uiso calc R 1 . .
C C71 0.6879(2) 0.4941(2) 0.8603(2) 0.0211(4) Uani d . 1 . .
C C72 0.7903(2) 0.4388(2) 0.9637(2) 0.0206(4) Uani d . 1 . .
H H72 0.7736 0.3599 0.9864 0.025 Uiso calc R 1 . .
C C73 0.9178(2) 0.4956(2) 1.0357(2) 0.0217(4) Uani d . 1 . .
H H73 0.9872 0.4557 1.1058 0.026 Uiso calc R 1 . .
C C74 0.9419(2) 0.6107(2) 1.0038(2) 0.0217(4) Uani d . 1 . .
C C75 0.8382(3) 0.6695(2) 0.9034(3) 0.0293(5) Uani d . 1 . .
H H75 0.8531 0.7493 0.8836 0.035 Uiso calc R 1 . .
C C76 0.7134(3) 0.6111(2) 0.8325(3) 0.0294(5) Uani d . 1 . .
H H76 0.6435 0.6516 0.7633 0.035 Uiso calc R 1 . .
O O74 1.06483(17) 0.67453(15) 1.06569(17) 0.0273(4) Uani d . 1 . .
C C78 1.1825(2) 0.6116(2) 1.1548(2) 0.0276(5) Uani d . 1 . .
H H78A 1.2138 0.5464 1.1023 0.041 Uiso calc R 1 . .
H H78B 1.1472 0.5812 1.2364 0.041 Uiso calc R 1 . .
H H78C 1.2670 0.6640 1.1868 0.041 Uiso calc R 1 . .

loop_
_atom_site_aniso_label
_atom_site_aniso_U_11
_atom_site_aniso_U_22
_atom_site_aniso_U_33
_atom_site_aniso_U_12
_atom_site_aniso_U_13
_atom_site_aniso_U_23
N1 0.0159(8) 0.0201(9) 0.0186(8) -0.0020(8) 0.0043(7) -0.0002(7)
N2 0.0165(8) 0.0183(9) 0.0223(9) -0.0034(7) 0.0048(7) -0.0019(7)
C3 0.0170(9) 0.0156(10) 0.0231(10) 0.0005(8) 0.0052(8) 0.0006(8)
C3a 0.0187(9) 0.0185(10) 0.0216(10) 0.0006(9) 0.0057(8) 0.0000(8)
C4 0.0260(11) 0.0307(13) 0.0223(11) -0.0057(10) 0.0058(9) -0.0024(10)
O5 0.0317(8) 0.0324(10) 0.0182(7) -0.0060(8) 0.0050(6) 0.0009(7)
C6 0.0284(11) 0.0246(12) 0.0196(10) -0.0034(10) 0.0054(9) -0.0029(9)
N7 0.0173(8) 0.0209(9) 0.0204(9) -0.0007(8) 0.0009(7) -0.0023(8)
C7a 0.0205(10) 0.0173(10) 0.0187(10) 0.0007(9) 0.0038(8) 0.0006(8)
C11 0.0126(9) 0.0216(11) 0.0210(10) -0.0002(9) 0.0033(7) 0.0039(9)
C12 0.0217(10) 0.0231(11) 0.0233(11) -0.0006(9) 0.0034(9) 0.0023(9)
C13 0.0196(10) 0.0263(13) 0.0348(13) -0.0049(10) 0.0017(9) 0.0069(10)
C14 0.0175(11) 0.0397(14) 0.0291(12) 0.0008(10) 0.0070(9) 0.0124(11)
C15 0.0201(10) 0.0366(14) 0.0211(10) 0.0034(10) 0.0054(8) 0.0018(10)
C16 0.0191(10) 0.0239(11) 0.0237(10) 0.0009(9) 0.0036(8) 0.0008(9)
C31 0.0183(10) 0.0190(10) 0.0230(10) -0.0031(9) 0.0048(8) -0.0001(9)
C32 0.0219(11) 0.0404(15) 0.0286(12) -0.0102(11) 0.0029(9) -0.0019(11)
C33 0.0264(11) 0.0184(12) 0.0443(15) -0.0047(10) 0.0071(11) 0.0011(11)
C34 0.0203(11) 0.0274(12) 0.0376(14) -0.0023(9) 0.0118(10) -0.0039(10)
C77 0.0198(10) 0.0205(11) 0.0266(11) 0.0011(9) 0.0008(9) -0.0012(9)
C71 0.0199(10) 0.0218(11) 0.0211(10) 0.0008(10) 0.0032(8) -0.0024(9)
C72 0.0215(10) 0.0184(11) 0.0224(10) 0.0006(9) 0.0060(8) 0.0012(9)
C73 0.0194(10) 0.0267(12) 0.0186(10) 0.0039(10) 0.0029(8) 0.0005(9)
C74 0.0196(10) 0.0233(11) 0.0215(10) 0.0008(9) 0.0027(8) -0.0033(9)
C75 0.0300(12) 0.0175(11) 0.0352(13) -0.0035(10) -0.0052(10) 0.0040(10)
C76 0.0280(12) 0.0223(12) 0.0316(12) -0.0005(10) -0.0087(10) 0.0048(10)
O74 0.0204(8) 0.0249(9) 0.0320(9) -0.0018(7) -0.0054(7) -0.0001(7)
C78 0.0202(11) 0.0325(13) 0.0283(12) 0.0028(10) 0.0005(9) -0.0016(11)

loop_
_atom_type_symbol
_atom_type_description
_atom_type_scat_dispersion_real
_atom_type_scat_dispersion_imag
_atom_type_scat_source
C C 0.0033 0.0016 'International Tables Vol C Tables 4.2.6.8 and 6.1.1.4'
H H 0.0000 0.0000 'International Tables Vol C Tables 4.2.6.8 and 6.1.1.4'
N N 0.0061 0.0033 'International Tables Vol C Tables 4.2.6.8 and 6.1.1.4'
O O 0.0106 0.0060 'International Tables Vol C Tables 4.2.6.8 and 6.1.1.4'

loop_
_geom_angle_atom_site_label_1
_geom_angle_atom_site_label_2
_geom_angle_atom_site_label_3
_geom_angle_site_symmetry_1
_geom_angle_site_symmetry_3
_geom_angle
_geom_angle_publ_flag
C7a N1 N2 . . 110.62(16) ?
C7a N1 C11 . . 129.72(18) ?
N2 N1 C11 . . 119.66(16) ?
C3 N2 N1 . . 105.30(16) ?
N2 C3 C3a . . 110.95(18) ?
N2 C3 C31 . . 120.57(19) ?
C3a C3 C31 . . 128.40(19) ?
C7a C3a C3 . . 105.20(18) ?
C7a C3a C4 . . 119.99(19) ?
C3 C3a C4 . . 134.79(19) ?
O5 C4 C3a . . 109.12(17) ?
O5 C4 H41 . . 109.9 ?
C3a C4 H41 . . 109.9 ?
O5 C4 H42 . . 109.9 ?
C3a C4 H42 . . 109.9 ?
H41 C4 H42 . . 108.3 ?
C6 O5 C4 . . 110.95(17) ?
O5 C6 N7 . . 112.76(18) ?
O5 C6 H61 . . 109.0 ?
N7 C6 H61 . . 109.0 ?
O5 C6 H62 . . 109.0 ?
N7 C6 H62 . . 109.0 ?
H61 C6 H62 . . 107.8 ?
C7a N7 C6 . . 106.66(17) ?
C7a N7 C77 . . 112.44(17) ?
C6 N7 C77 . . 112.53(17) ?
C3a C7a N1 . . 107.92(18) ?
C3a C7a N7 . . 126.35(19) ?
N1 C7a N7 . . 125.72(19) ?
C16 C11 C12 . . 120.7(2) ?
C16 C11 N1 . . 119.09(19) ?
C12 C11 N1 . . 120.18(19) ?
C13 C12 C11 . . 119.1(2) ?
C13 C12 H12 . . 120.4 ?
C11 C12 H12 . . 120.4 ?
C14 C13 C12 . . 120.6(2) ?
C14 C13 H13 . . 119.7 ?
C12 C13 H13 . . 119.7 ?
C15 C14 C13 . . 119.6(2) ?
C15 C14 H14 . . 120.2 ?
C13 C14 H14 . . 120.2 ?
C14 C15 C16 . . 120.6(2) ?
C14 C15 H15 . . 119.7 ?
C16 C15 H15 . . 119.7 ?
C15 C16 C11 . . 119.3(2) ?
C15 C16 H16 . . 120.3 ?
C11 C16 H16 . . 120.3 ?
C3 C31 C32 . . 111.16(18) ?
C3 C31 C33 . . 107.96(18) ?
C32 C31 C33 . . 109.1(2) ?
C3 C31 C34 . . 110.31(18) ?
C32 C31 C34 . . 108.62(19) ?
C33 C31 C34 . . 109.7(2) ?
C31 C32 H32A . . 109.5 ?
C31 C32 H32B . . 109.5 ?
H32A C32 H32B . . 109.5 ?
C31 C32 H32C . . 109.5 ?
H32A C32 H32C . . 109.5 ?
H32B C32 H32C . . 109.5 ?
C31 C33 H33A . . 109.5 ?
C31 C33 H33B . . 109.5 ?
H33A C33 H33B . . 109.5 ?
C31 C33 H33C . . 109.5 ?
H33A C33 H33C . . 109.5 ?
H33B C33 H33C . . 109.5 ?
C31 C34 H34A . . 109.5 ?
C31 C34 H34B . . 109.5 ?
H34A C34 H34B . . 109.5 ?
C31 C34 H34C . . 109.5 ?
H34A C34 H34C . . 109.5 ?
H34B C34 H34C . . 109.5 ?
N7 C77 C71 . . 112.32(18) ?
N7 C77 H771 . . 109.1 ?
C71 C77 H771 . . 109.1 ?
N7 C77 H772 . . 109.1 ?
C71 C77 H772 . . 109.1 ?
H771 C77 H772 . . 107.9 ?
C72 C71 C76 . . 117.7(2) ?
C72 C71 C77 . . 121.0(2) ?
C76 C71 C77 . . 121.3(2) ?
C71 C72 C73 . . 121.8(2) ?
C71 C72 H72 . . 119.1 ?
C73 C72 H72 . . 119.1 ?
C74 C73 C72 . . 119.3(2) ?
C74 C73 H73 . . 120.4 ?
C72 C73 H73 . . 120.4 ?
O74 C74 C73 . . 124.3(2) ?
O74 C74 C75 . . 115.6(2) ?
C73 C74 C75 . . 120.1(2) ?
C76 C75 C74 . . 119.7(2) ?
C76 C75 H75 . . 120.2 ?
C74 C75 H75 . . 120.2 ?
C75 C76 C71 . . 121.4(2) ?
C75 C76 H76 . . 119.3 ?
C71 C76 H76 . . 119.3 ?
C74 O74 C78 . . 116.52(19) ?
O74 C78 H78A . . 109.5 ?
O74 C78 H78B . . 109.5 ?
H78A C78 H78B . . 109.5 ?
O74 C78 H78C . . 109.5 ?
H78A C78 H78C . . 109.5 ?
H78B C78 H78C . . 109.5 ?

loop_
_geom_bond_atom_site_label_1
_geom_bond_atom_site_label_2
_geom_bond_site_symmetry_2
_geom_bond_distance
_geom_bond_publ_flag
N1 C7a . 1.367(3) ?
N1 N2 . 1.376(2) ?
N1 C11 . 1.428(3) ?
N2 C3 . 1.337(3) ?
C3 C3a . 1.419(3) ?
C3 C31 . 1.517(3) ?
C3a C7a . 1.363(3) ?
C3a C4 . 1.505(3) ?
C4 O5 . 1.442(3) ?
C4 H41 . 0.9900 ?
C4 H42 . 0.9900 ?
O5 C6 . 1.428(3) ?
C6 N7 . 1.464(3) ?
C6 H61 . 0.9900 ?
C6 H62 . 0.9900 ?
N7 C7a . 1.409(3) ?
N7 C77 . 1.488(3) ?
C11 C16 . 1.387(3) ?
C11 C12 . 1.393(3) ?
C12 C13 . 1.387(3) ?
C12 H12 . 0.9500 ?
C13 C14 . 1.387(4) ?
C13 H13 . 0.9500 ?
C14 C15 . 1.385(4) ?
C14 H14 . 0.9500 ?
C15 C16 . 1.387(3) ?
C15 H15 . 0.9500 ?
C16 H16 . 0.9500 ?
C31 C32 . 1.528(3) ?
C31 C33 . 1.535(3) ?
C31 C34 . 1.537(3) ?
C32 H32A . 0.9800 ?
C32 H32B . 0.9800 ?
C32 H32C . 0.9800 ?
C33 H33A . 0.9800 ?
C33 H33B . 0.9800 ?
C33 H33C . 0.9800 ?
C34 H34A . 0.9800 ?
C34 H34B . 0.9800 ?
C34 H34C . 0.9800 ?
C77 C71 . 1.507(3) ?
C77 H771 . 0.9900 ?
C77 H772 . 0.9900 ?
C71 C72 . 1.382(3) ?
C71 C76 . 1.397(3) ?
C72 C73 . 1.396(3) ?
C72 H72 . 0.9500 ?
C73 C74 . 1.381(3) ?
C73 H73 . 0.9500 ?
C74 O74 . 1.376(3) ?
C74 C75 . 1.389(3) ?
C75 C76 . 1.383(3) ?
C75 H75 . 0.9500 ?
C76 H76 . 0.9500 ?
O74 C78 . 1.433(3) ?
C78 H78A . 0.9800 ?
C78 H78B . 0.9800 ?
C78 H78C . 0.9800 ?

loop_
_geom_hbond_atom_site_label_D
_geom_hbond_atom_site_label_H
_geom_hbond_atom_site_label_A
_geom_hbond_site_symmetry_A
_geom_hbond_distance_DH
_geom_hbond_distance_HA
_geom_hbond_distance_DA
_geom_hbond_angle_DHA
_geom_hbond_publ_flag
C12 H12 N7 . 0.95 2.62 3.108(3) 113 no

loop_
_geom_torsion_atom_site_label_1
_geom_torsion_atom_site_label_2
_geom_torsion_atom_site_label_3
_geom_torsion_atom_site_label_4
_geom_torsion_site_symmetry_1
_geom_torsion_site_symmetry_2
_geom_torsion_site_symmetry_3
_geom_torsion_site_symmetry_4
_geom_torsion
_geom_torsion_publ_flag
C7a N1 N2 C3 . . . . 1.0(2) ?
C11 N1 N2 C3 . . . . -178.62(19) ?
N1 N2 C3 C3a . . . . -0.9(2) ?
N1 N2 C3 C31 . . . . -177.94(18) ?
N2 C3 C3a C7a . . . . 0.5(3) ?
C31 C3 C3a C7a . . . . 177.2(2) ?
N2 C3 C3a C4 . . . . -177.7(2) ?
C31 C3 C3a C4 . . . . -1.0(4) ?
C7a C3a C4 O5 . . . . -13.0(3) ?
C3 C3a C4 O5 . . . . 165.0(2) ?
C3a C4 O5 C6 . . . . 46.4(2) ?
C4 O5 C6 N7 . . . . -70.6(2) ?
O5 C6 N7 C7a . . . . 51.0(2) ?
O5 C6 N7 C77 . . . . -72.7(2) ?
C3 C3a C7a N1 . . . . 0.1(2) ?
C4 C3a C7a N1 . . . . 178.65(19) ?
C3 C3a C7a N7 . . . . 179.8(2) ?
C4 C3a C7a N7 . . . . -1.7(3) ?
N2 N1 C7a C3a . . . . -0.7(2) ?
C11 N1 C7a C3a . . . . 178.9(2) ?
N2 N1 C7a N7 . . . . 179.6(2) ?
C11 N1 C7a N7 . . . . -0.8(4) ?
C6 N7 C7a C3a . . . . -16.3(3) ?
C77 N7 C7a C3a . . . . 107.5(2) ?
C6 N7 C7a N1 . . . . 163.4(2) ?
C77 N7 C7a N1 . . . . -72.8(3) ?
C7a N1 C11 C16 . . . . 145.6(2) ?
N2 N1 C11 C16 . . . . -34.8(3) ?
C7a N1 C11 C12 . . . . -36.7(3) ?
N2 N1 C11 C12 . . . . 142.89(19) ?
C16 C11 C12 C13 . . . . -1.1(3) ?
N1 C11 C12 C13 . . . . -178.8(2) ?
C11 C12 C13 C14 . . . . 1.1(3) ?
C12 C13 C14 C15 . . . . -0.4(3) ?
C13 C14 C15 C16 . . . . -0.4(3) ?
C14 C15 C16 C11 . . . . 0.5(3) ?
C12 C11 C16 C15 . . . . 0.3(3) ?
N1 C11 C16 C15 . . . . 178.0(2) ?
N2 C3 C31 C32 . . . . -19.9(3) ?
C3a C3 C31 C32 . . . . 163.7(2) ?
N2 C3 C31 C33 . . . . 99.7(2) ?
C3a C3 C31 C33 . . . . -76.7(3) ?
N2 C3 C31 C34 . . . . -140.5(2) ?
C3a C3 C31 C34 . . . . 43.1(3) ?
C7a N7 C77 C71 . . . . 167.92(18) ?
C6 N7 C77 C71 . . . . -71.6(2) ?
N7 C77 C71 C72 . . . . 143.1(2) ?
N7 C77 C71 C76 . . . . -40.8(3) ?
C76 C71 C72 C73 . . . . -1.9(3) ?
C77 C71 C72 C73 . . . . 174.37(19) ?
C71 C72 C73 C74 . . . . 0.6(3) ?
C72 C73 C74 O74 . . . . -178.5(2) ?
C72 C73 C74 C75 . . . . 1.5(3) ?
O74 C74 C75 C76 . . . . 177.9(2) ?
C73 C74 C75 C76 . . . . -2.1(4) ?
C74 C75 C76 C71 . . . . 0.6(4) ?
C72 C71 C76 C75 . . . . 1.3(4) ?
C77 C71 C76 C75 . . . . -175.0(2) ?
C73 C74 O74 C78 . . . . 8.4(3) ?
C75 C74 O74 C78 . . . . -171.6(2) ?

loop_
_cod_related_entry_id
_cod_related_entry_database
_cod_related_entry_code
1 ChemSpider 30654177
